data_1537405
loop_
_publ_author_name
'Henshaw, D.E.'

_publ_section_title
;
 The structure of wadeite
;
_journal_name_full
;
Mineralogical Magazine and Journal of the Mineralogical Society (1876-1968)
;
_journal_page_first 585
_journal_page_last 595
_journal_volume 30
_journal_year 1955
_chemical_formula_sum 'K2 O9 Si3 Zr'
_chemical_name_systematic 'K2 Zr (Si3 O9)'
_space_group_IT_number 176
_symmetry_space_group_name_Hall '-P 6c'
_symmetry_space_group_name_H-M 'P 63/m'
_cell_angle_alpha 90
_cell_angle_beta 90
_cell_angle_gamma 120
_cell_formula_units_Z 2
_cell_length_a 6.893
_cell_length_b 6.893
_cell_length_c 10.172
_cell_volume 418.556
_citation_journal_id_ASTM MIASA6
_cod_data_source_file Henshaw_MIASA6_1955_38.cif
_cod_data_source_block K2O9Si3Zr1
_cod_original_formula_sum 'K2 O9 Si3 Zr1'
_cod_database_code 1537405

loop_
_symmetry_equiv_pos_as_xyz
x,y,z
x-y,x,z+1/2
-y,x-y,z
-x,-y,z+1/2
-x+y,-x,z
y,-x+y,z+1/2
-x,-y,-z
-x+y,-x,-z-1/2
y,-x+y,-z
x,y,-z-1/2
x-y,x,-z
-y,x-y,-z-1/2

loop_
_atom_site_label
_atom_site_type_symbol
_atom_site_fract_x
_atom_site_fract_y
_atom_site_fract_z
_atom_site_occupancy
_atom_site_U_iso_or_equiv
O2 O-2 0.5 0.1 0.25 1 0.0
Si1 Si+4 0.389 0.255 0.25 1 0.0
K1 K+1 0.6667 0.3333 0.558 1 0.0
O1 O-2 0.263 0.236 0.114 1 0.0
Zr1 Zr+4 0 0 0 1 0.0
